data_7203727
loop_
_publ_author_name
'Simonov, Sergey V.'
'Shevyakova, Irina Yu.'
'Zorina, Leokadiya V.'
'Khasanov, Salavat S.'
'Buravov, Lev I.'
'Emel'yanov, Vyacheslav A.'
'Canadell, Enric'
'Shibaeva, Rimma P.'
'Yagubskii, Eduard B.'

_publ_section_title
;
 Variety of molecular conducting layers in the family of radical cation
 salts based on BEDT-TTF with the metal mononitrosyl complex
 [OsNOCl5]2--
;
_journal_issue 25
_journal_name_full 'Journal of Materials Chemistry'
_journal_page_first 2476
_journal_paper_doi 10.1039/b419134j
_journal_volume 15
_journal_year 2005
_chemical_formula_moiety '(C10 H8 S8)4, (OsNOCl5)1.33, (C6H5NO2)0.67'
_chemical_formula_sum 'C44 H35.33 Cl6.66 N2 O2.67 Os1.33 S32'
_chemical_formula_weight 2150.83
_space_group_IT_number 15
_symmetry_cell_setting monoclinic
_symmetry_space_group_name_Hall '-I 2ya'
_symmetry_space_group_name_H-M 'I 1 2/a 1'
_atom_sites_solution_hydrogens geom
_atom_sites_solution_primary direct
_atom_sites_solution_secondary difmap
_audit_creation_method SHELXL-97
_cell_angle_alpha 90.00
_cell_angle_beta 92.980(10)
_cell_angle_gamma 90.00
_cell_formula_units_Z 2
_cell_length_a 15.034(3)
_cell_length_b 6.728(2)
_cell_length_c 35.211(6)
_cell_measurement_reflns_used 25
_cell_measurement_temperature 293(2)
_cell_measurement_theta_max 20
_cell_measurement_theta_min 18
_cell_volume 3556.7(14)
_computing_cell_refinement 'CAD4 Express (Enraf Nonius, 1994)'
_computing_data_collection 'CAD4 Express (Enraf Nonius, 1994)'
_computing_data_reduction 'XCAD4 (Harms & Wocadlo, 1995)'
_computing_molecular_graphics 'Ortep-3 for Windows (Farrugia, 1997)'
_computing_publication_material 'SHELXL-97 (Sheldrick, 1997)'
_computing_structure_refinement 'SHELXL-97 (Sheldrick, 1997)'
_computing_structure_solution 'SHELXS-97 (Sheldrick, 1997)'
_diffrn_ambient_temperature 295(2)
_diffrn_detector 'scintillation LiI'
_diffrn_detector_dtime 1.195
_diffrn_measured_fraction_theta_full 0.997
_diffrn_measured_fraction_theta_max 0.997
_diffrn_measurement_device '\k-geometry diffractometer'
_diffrn_measurement_device_type 'Enraf Nonius CAD4'
_diffrn_measurement_method 'non-profiled omega scans'
_diffrn_radiation_monochromator graphite
_diffrn_radiation_probe x-ray
_diffrn_radiation_type Mok\a
_diffrn_radiation_wavelength 0.71073
_diffrn_reflns_av_R_equivalents 0.1140
_diffrn_reflns_av_sigmaI/netI 0.1191
_diffrn_reflns_limit_h_max 17
_diffrn_reflns_limit_h_min -17
_diffrn_reflns_limit_k_max 0
_diffrn_reflns_limit_k_min -7
_diffrn_reflns_limit_l_max 41
_diffrn_reflns_limit_l_min -41
_diffrn_reflns_number 6222
_diffrn_reflns_theta_full 24.97
_diffrn_reflns_theta_max 24.97
_diffrn_reflns_theta_min 2.32
_diffrn_source 'Enraf Nonius FR590'
_diffrn_standards_decay_% 0
_diffrn_standards_interval_time 9000
_diffrn_standards_number 3
_exptl_absorpt_coefficient_mu 3.620
_exptl_absorpt_correction_T_max 0.6705
_exptl_absorpt_correction_T_min 0.4305
_exptl_absorpt_correction_type psi-scan
_exptl_absorpt_process_details
;
aplication absorption correction procedure based on psi-scans data
using WinGX facilities
;
_exptl_crystal_colour black
_exptl_crystal_density_diffrn 2.008
_exptl_crystal_density_method 'not measured'
_exptl_crystal_description 'not distinctly faced'
_exptl_crystal_F_000 2123
_exptl_crystal_size_max 0.28
_exptl_crystal_size_mid 0.20
_exptl_crystal_size_min 0.12
_refine_diff_density_max 1.408
_refine_diff_density_min -1.226
_refine_diff_density_rms 0.130
_refine_ls_extinction_method none
_refine_ls_goodness_of_fit_ref 1.097
_refine_ls_hydrogen_treatment constr
_refine_ls_matrix_type full
_refine_ls_number_parameters 210
_refine_ls_number_reflns 3100
_refine_ls_number_restraints 19
_refine_ls_restrained_S_all 1.100
_refine_ls_R_factor_all 0.0836
_refine_ls_R_factor_gt 0.0493
_refine_ls_shift/su_max 0.001
_refine_ls_shift/su_mean 0.000
_refine_ls_structure_factor_coef Fsqd
_refine_ls_weighting_details 'calc w=1/[\s^2^(Fo^2^)+(0.0721P)^2^+16.0858P] where P=(Fo^2^+2Fc^2^)/3'
_refine_ls_weighting_scheme calc
_refine_ls_wR_factor_gt 0.1389
_refine_ls_wR_factor_ref 0.1563
_reflns_number_gt 2070
_reflns_number_total 3100
_reflns_threshold_expression >2sigma(I)
_cod_data_source_file b419134j.txt
_cod_data_source_block delta-(BEDT-TTF)4[OsNOCl5]1.33(C6H5NO2)0.67
_cod_original_sg_symbol_H-M I2/a
_cod_database_code 7203727

loop_
_symmetry_equiv_pos_as_xyz
'x, y, z'
'-x+1/2, y, -z'
'x+1/2, y+1/2, z+1/2'
'-x+1, y+1/2, -z+1/2'
'-x, -y, -z'
'x-1/2, -y, z'
'-x+1/2, -y+1/2, -z+1/2'
'x, -y+1/2, z+1/2'

loop_
_atom_site_label
_atom_site_type_symbol
_atom_site_fract_x
_atom_site_fract_y
_atom_site_fract_z
_atom_site_U_iso_or_equiv
_atom_site_adp_type
_atom_site_occupancy
_atom_site_symmetry_multiplicity
_atom_site_calc_flag
_atom_site_refinement_flags
_atom_site_disorder_assembly
_atom_site_disorder_group
S1 S 0.87333(16) 0.5431(3) -0.01270(5) 0.0513(6) Uani 1 1 d . A .
S2 S 0.84769(15) 0.9624(3) -0.03216(5) 0.0508(6) Uani 1 1 d . A .
S6 S 0.77463(16) 0.8884(3) -0.10989(5) 0.0550(6) Uani 1 1 d . . .
S4 S 0.91161(16) 1.0859(3) 0.05330(5) 0.0539(6) Uani 1 1 d . . .
S7 S 1.01088(19) 0.7435(4) 0.15058(6) 0.0690(7) Uani 1 1 d . . .
S3 S 0.95329(15) 0.6716(3) 0.07052(5) 0.0507(6) Uani 1 1 d . . .
S5 S 0.7980(2) 0.3882(4) -0.08493(7) 0.0830(10) Uani 1 1 d . . .
S8 S 0.96039(19) 1.2375(4) 0.12921(7) 0.0693(7) Uani 1 1 d . . .
C1 C 0.8816(5) 0.7899(10) 0.00180(19) 0.0400(16) Uani 1 1 d . . .
C2 C 0.9131(5) 0.8429(12) 0.0372(2) 0.0440(17) Uani 1 1 d . A .
C3 C 0.8248(5) 0.5948(12) -0.05716(19) 0.0467(19) Uani 1 1 d . A .
C4 C 0.8145(5) 0.7885(11) -0.06698(19) 0.0441(18) Uani 1 1 d . A .
C5 C 0.9726(5) 0.8419(12) 0.1071(2) 0.0445(18) Uani 1 1 d . A .
C6 C 0.9531(5) 1.0308(12) 0.0990(2) 0.0461(18) Uani 1 1 d . A .
C7A C 0.7486(13) 0.484(3) -0.1267(4) 0.049(4) Uiso 0.53(2) 1 d P A 1
H7A1 H 0.7483 0.3818 -0.1462 0.059 Uiso 0.53(2) 1 calc PR A 1
H7A2 H 0.6872 0.5173 -0.1224 0.059 Uiso 0.53(2) 1 calc PR A 1
C8A C 0.7973(12) 0.676(2) -0.1419(4) 0.051(5) Uiso 0.53(2) 1 d P A 1
H8A1 H 0.7752 0.7054 -0.1676 0.062 Uiso 0.53(2) 1 calc PR A 1
H8A2 H 0.8609 0.6520 -0.1421 0.062 Uiso 0.53(2) 1 calc PR A 1
C7B C 0.7941(15) 0.498(3) -0.1319(5) 0.049(5) Uiso 0.47(2) 1 d P A 2
H7B1 H 0.8538 0.5379 -0.1378 0.058 Uiso 0.47(2) 1 calc PR A 2
H7B2 H 0.7743 0.3977 -0.1503 0.058 Uiso 0.47(2) 1 calc PR A 2
C8B C 0.7363(14) 0.666(3) -0.1357(5) 0.055(6) Uiso 0.47(2) 1 d P A 2
H8B1 H 0.6786 0.6288 -0.1269 0.066 Uiso 0.47(2) 1 calc PR A 2
H8B2 H 0.7283 0.6988 -0.1625 0.066 Uiso 0.47(2) 1 calc PR A 2
C9A C 0.9917(15) 0.938(3) 0.1826(5) 0.052(5) Uiso 0.53(2) 1 d P A 1
H9A1 H 0.9283 0.9431 0.1865 0.062 Uiso 0.53(2) 1 calc PR A 1
H9A2 H 1.0217 0.9053 0.2069 0.062 Uiso 0.53(2) 1 calc PR A 1
C10A C 1.0195(13) 1.126(2) 0.1716(4) 0.044(4) Uiso 0.53(2) 1 d P A 1
H10A H 1.0824 1.1184 0.1667 0.052 Uiso 0.53(2) 1 calc PR A 1
H10B H 1.0137 1.2157 0.1928 0.052 Uiso 0.53(2) 1 calc PR A 1
C9B C 0.9515(18) 0.924(3) 0.1817(6) 0.062(6) Uiso 0.47(2) 1 d P A 2
H9B1 H 0.8877 0.9098 0.1768 0.074 Uiso 0.47(2) 1 calc PR A 2
H9B2 H 0.9650 0.8903 0.2082 0.074 Uiso 0.47(2) 1 calc PR A 2
C10B C 0.9777(19) 1.137(3) 0.1750(6) 0.064(6) Uiso 0.47(2) 1 d P A 2
H10C H 1.0406 1.1503 0.1822 0.076 Uiso 0.47(2) 1 calc PR A 2
H10D H 0.9457 1.2198 0.1923 0.076 Uiso 0.47(2) 1 calc PR A 2
Os1 Os 0.2500 0.7500 0.2500 0.0528(3) Uani 0.702(3) 2 d SPD . .
Cl1 Cl 0.3730(4) 0.9521(11) 0.27144(14) 0.0711(13) Uani 0.526(2) 1 d PD . .
N1 N 0.333(2) 0.911(5) 0.2663(11) 0.042(11) Uiso 0.1755(8) 1 d PD . .
O1 O 0.388(4) 1.033(8) 0.2700(19) 0.09(2) Uiso 0.1755(8) 1 d PD . .
Cl2 Cl 0.3530(5) 0.5196(10) 0.22566(14) 0.0835(17) Uani 0.526(2) 1 d PD . .
N2 N 0.3244(11) 0.579(2) 0.2308(4) 0.069(18) Uiso 0.1755(8) 1 d PD . .
O2 O 0.3737(14) 0.466(3) 0.2177(5) 0.10(2) Uiso 0.1755(8) 1 d PD . .
Cl3 Cl 0.2397(3) 0.9245(6) 0.19194(8) 0.0750(10) Uani 0.702(3) 1 d PD . .

loop_
_atom_site_aniso_label
_atom_site_aniso_U_11
_atom_site_aniso_U_22
_atom_site_aniso_U_33
_atom_site_aniso_U_23
_atom_site_aniso_U_13
_atom_site_aniso_U_12
S1 0.0803(14) 0.0381(11) 0.0339(9) 0.0003(8) -0.0115(9) 0.0073(10)
S2 0.0804(14) 0.0389(11) 0.0316(9) 0.0011(8) -0.0134(9) 0.0048(10)
S6 0.0812(15) 0.0456(12) 0.0359(9) -0.0016(8) -0.0181(9) 0.0093(11)
S4 0.0818(15) 0.0399(11) 0.0386(10) -0.0011(8) -0.0111(9) 0.0088(10)
S7 0.1093(19) 0.0609(14) 0.0340(10) -0.0008(10) -0.0216(11) 0.0153(14)
S3 0.0778(14) 0.0402(11) 0.0327(9) -0.0013(8) -0.0100(9) 0.0101(10)
S5 0.149(3) 0.0375(12) 0.0570(13) -0.0050(10) -0.0407(15) 0.0006(14)
S8 0.1022(18) 0.0466(13) 0.0560(13) -0.0150(10) -0.0251(12) 0.0109(13)
C1 0.052(4) 0.033(4) 0.035(3) 0.000(3) -0.003(3) 0.011(3)
C2 0.053(4) 0.045(4) 0.033(3) 0.000(3) -0.005(3) 0.001(4)
C3 0.061(5) 0.046(5) 0.032(3) -0.003(3) -0.014(3) 0.004(4)
C4 0.060(4) 0.044(5) 0.027(3) -0.002(3) -0.009(3) 0.009(4)
C5 0.059(5) 0.042(4) 0.031(3) -0.002(3) -0.009(3) 0.004(4)
C6 0.054(4) 0.050(5) 0.033(4) -0.009(3) -0.007(3) 0.002(4)
Os1 0.0720(5) 0.0610(5) 0.0240(3) 0.0013(3) -0.0103(2) 0.0122(4)
Cl1 0.077(4) 0.087(5) 0.047(2) 0.011(3) -0.012(2) -0.013(4)
Cl2 0.111(4) 0.086(4) 0.052(2) -0.006(3) -0.003(3) 0.041(4)
Cl3 0.103(3) 0.087(3) 0.0334(14) 0.0138(15) -0.0126(15) 0.012(2)

loop_
_atom_type_symbol
_atom_type_description
_atom_type_scat_dispersion_real
_atom_type_scat_dispersion_imag
_atom_type_scat_source
C C 0.0033 0.0016 'International Tables Vol C Tables 4.2.6.8 and 6.1.1.4'
H H 0.0000 0.0000 'International Tables Vol C Tables 4.2.6.8 and 6.1.1.4'
Cl Cl 0.1484 0.1585 'International Tables Vol C Tables 4.2.6.8 and 6.1.1.4'
N N 0.0061 0.0033 'International Tables Vol C Tables 4.2.6.8 and 6.1.1.4'
O O 0.0106 0.0060 'International Tables Vol C Tables 4.2.6.8 and 6.1.1.4'
Os Os -1.2165 7.6030 'International Tables Vol C Tables 4.2.6.8 and 6.1.1.4'
S S 0.1246 0.1234 'International Tables Vol C Tables 4.2.6.8 and 6.1.1.4'

loop_
_geom_angle_atom_site_label_1
_geom_angle_atom_site_label_2
_geom_angle_atom_site_label_3
_geom_angle
_geom_angle_site_symmetry_1
_geom_angle_site_symmetry_3
_geom_angle_publ_flag
C3 S1 C1 95.4(3) . . ?
C1 S2 C4 95.7(3) . . ?
C4 S6 C8B 101.6(7) . . ?
C4 S6 C8A 99.4(6) . . ?
C8B S6 C8A 29.9(7) . . ?
C2 S4 C6 95.3(4) . . ?
C5 S7 C9A 102.9(7) . . ?
C5 S7 C9B 97.0(8) . . ?
C2 S3 C5 95.9(4) . . ?
C3 S5 C7A 104.9(6) . . ?
C3 S5 C7B 100.7(7) . . ?
C6 S8 C10B 104.8(8) . . ?
C6 S8 C10A 100.4(6) . . ?
C2 C1 S2 122.4(6) . . ?
C2 C1 S1 122.4(6) . . ?
S2 C1 S1 115.1(4) . . ?
C1 C2 S3 122.7(6) . . ?
C1 C2 S4 122.6(6) . . ?
S3 C2 S4 114.6(4) . . ?
C4 C3 S1 117.5(5) . . ?
C4 C3 S5 127.3(5) . . ?
S1 C3 S5 115.1(5) . . ?
C3 C4 S6 128.7(6) . . ?
C3 C4 S2 116.1(5) . . ?
S6 C4 S2 115.2(4) . . ?
C6 C5 S7 127.8(6) . . ?
C6 C5 S3 116.2(5) . . ?
S7 C5 S3 115.9(5) . . ?
C5 C6 S4 118.0(5) . . ?
C5 C6 S8 128.3(6) . . ?
S4 C6 S8 113.7(5) . . ?
C8A C7A S5 113.7(12) . . ?
C7A C8A S6 108.6(12) . . ?
C8B C7B S5 113.5(15) . . ?
C7B C8B S6 115.4(15) . . ?
C10A C9A S7 115.8(13) . . ?
C9A C10A S8 116.9(12) . . ?
C10B C9B S7 112.6(16) . . ?
C9B C10B S8 118.8(15) . . ?
N1 Os1 N2 94.2(15) . . ?
N1 Os1 Cl3 89.5(14) . . ?
N2 Os1 Cl3 90.3(4) . . ?
N1 Os1 Cl2 93.1(14) . . ?
Cl3 Os1 Cl2 91.54(16) . . ?
N2 Os1 Cl1 89.7(4) . . ?
Cl3 Os1 Cl1 90.32(16) . . ?
Cl2 Os1 Cl1 88.7(2) . . ?
O1 N1 Os1 167(5) . . ?
O2 N2 Os1 179.5(14) . . ?

loop_
_geom_bond_atom_site_label_1
_geom_bond_atom_site_label_2
_geom_bond_distance
_geom_bond_site_symmetry_2
_geom_bond_publ_flag
S1 C3 1.728(7) . ?
S1 C1 1.739(7) . ?
S2 C1 1.724(7) . ?
S2 C4 1.749(7) . ?
S6 C4 1.732(7) . ?
S6 C8B 1.829(19) . ?
S6 C8A 1.865(16) . ?
S4 C2 1.732(8) . ?
S4 C6 1.734(7) . ?
S7 C5 1.737(7) . ?
S7 C9A 1.758(17) . ?
S7 C9B 1.89(2) . ?
S3 C2 1.732(7) . ?
S3 C5 1.738(8) . ?
S5 C3 1.735(8) . ?
S5 C7A 1.737(15) . ?
S5 C7B 1.809(17) . ?
S8 C6 1.751(8) . ?
S8 C10B 1.75(2) . ?
S8 C10A 1.855(15) . ?
C1 C2 1.357(10) . ?
C3 C4 1.355(11) . ?
C5 C6 1.332(11) . ?
C7A C8A 1.59(3) . ?
C7B C8B 1.43(3) . ?
C9A C10A 1.40(2) . ?
C9B C10B 1.51(3) . ?
Os1 N1 1.726(19) . ?
Os1 N2 1.762(19) . ?
Os1 Cl3 2.356(3) . ?
Os1 Cl2 2.382(7) . ?
Os1 Cl1 2.387(6) . ?
N1 O1 1.17(2) . ?
N2 O2 1.18(2) . ?

loop_
_geom_hbond_atom_site_label_D
_geom_hbond_atom_site_label_H
_geom_hbond_atom_site_label_A
_geom_hbond_distance_DH
_geom_hbond_distance_HA
_geom_hbond_distance_DA
_geom_hbond_angle_DHA
_geom_hbond_site_symmetry_A
C7A H7A2 S8 0.97 2.91 3.55(2) 124.4 2_645
C8A H8A1 Cl3 0.97 2.64 3.248(17) 121.2 5_675
C8A H8A2 C10A 0.97 2.59 3.28(3) 127.8 5_775
C8A H8A1 O1 0.97 3.07 3.58(7) 114.5 3_544
C8A H8A1 Cl1 0.97 3.16 3.637(17) 112.0 3_544
C8A H8A2 S8 0.97 2.80 3.694(18) 153.2 5_775
C7B H7B1 S7 0.97 2.83 3.44(2) 121.9 5_765
C7B H7B2 Cl3 0.97 2.62 3.561(19) 163.9 5_665
C7B H7B2 Cl1 0.97 3.22 3.67(2) 110.8 3_544
C8B H8B2 O2 0.97 2.65 3.37(3) 130.9 5_665
C8B H8B2 Cl3 0.97 2.79 3.42(2) 123.6 5_675
C8B H8B1 C5 0.97 2.81 3.55(2) 134.3 2_655
C8B H8B2 Cl2 0.97 2.88 3.599(19) 131.3 5_665
C8B H8B2 C9B 0.97 3.14 3.62(3) 112.5 2_655
C9A H9A1 O2 0.97 3.09 3.50(3) 107.3 6_665
C9A H9A1 O1 0.97 3.04 3.53(7) 112.7 6_675
C9A H9A2 Cl1 0.97 2.96 3.65(2) 128.9 7_665
C10A H10B O1 0.97 2.56 3.34(5) 137.1 7_675
C10A H10A C8A 0.97 2.47 3.28(3) 140.3 5_775
C10A H10A Cl3 0.97 2.80 3.613(19) 141.4 1_655
C9B H9B1 Cl3 0.97 2.57 3.38(3) 141.2 6_675
C9B H9B1 C8B 0.97 2.82 3.62(3) 140.2 2_655
C9B H9B2 O1 0.97 2.57 3.31(7) 133.3 6_675
C9B H9B2 Cl1 0.97 2.88 3.53(2) 124.9 6_675
C9B H9B2 O2 0.97 2.79 3.16(4) 103.6 6_665
C10B H10D Cl2 0.97 2.56 3.52(3) 168.1 6_675
C10B H10D N2 0.97 2.69 3.64(3) 167.1 6_675
C10B H10C O1 0.97 2.89 3.51(4) 123.1 7_675
C10B H10D Cl3 0.97 3.25 3.68(3) 109.4 6_675
C10B H10D O2 0.97 2.56 3.48(3) 157.7 6_675
